data_2014311
loop_
_publ_author_name
'Guo Ming-Lin'
'Guo Chen-Hu'

_publ_section_title
;
 Poly[tetraaquadi-\m~4~-malonato-barium(II)zinc(II)]
;
_journal_coeditor_code BM1619
_journal_issue 1
_journal_name_full 'Acta Crystallographica Section C'
_journal_page_first m7
_journal_page_last m9
_journal_paper_doi 10.1107/S0108270105036358
_journal_volume 62
_journal_year 2006
_chemical_formula_iupac '[Ba Zn (C3 H2 O4)2 (H2 O)4]'
_chemical_formula_moiety 'C6 H12 Ba O12 Zn'
_chemical_formula_sum 'C6 H12 Ba O12 Zn'
_chemical_formula_weight 478.87
_chemical_name_systematic
;
Poly[tetraaqua-\m~3~-malonato-malonatobarium(II)zinc(II)]
;
_space_group_IT_number 56
_symmetry_cell_setting orthorhombic
_symmetry_space_group_name_Hall '-P 2ab 2ac'
_symmetry_space_group_name_H-M 'P c c n'
_atom_sites_solution_hydrogens geom
_atom_sites_solution_primary direct
_atom_sites_solution_secondary difmap
_audit_creation_method SHELXL97
_cell_angle_alpha 90.00
_cell_angle_beta 90.00
_cell_angle_gamma 90.00
_cell_formula_units_Z 4
_cell_length_a 19.014(3)
_cell_length_b 6.8434(10)
_cell_length_c 9.4203(14)
_cell_measurement_reflns_used 3082
_cell_measurement_temperature 294(2)
_cell_measurement_theta_max 26.34
_cell_measurement_theta_min 3.16
_cell_volume 1225.8(3)
_computing_cell_refinement 'SAINT (Bruker, 1997)'
_computing_data_collection 'SMART (Bruker, 1997)'
_computing_data_reduction SAINT
_computing_molecular_graphics 'SHELXTL and ATOMS (Dowty, 1998)'
_computing_publication_material SHELXTL
_computing_structure_refinement SHELXTL
_computing_structure_solution 'SHELXTL (Bruker, 2001)'
_diffrn_ambient_temperature 294(2)
_diffrn_measured_fraction_theta_full 1.000
_diffrn_measured_fraction_theta_max 1.000
_diffrn_measurement_device_type 'Bruker SMART CCD area-detector'
_diffrn_measurement_method '\f and \w'
_diffrn_radiation_monochromator graphite
_diffrn_radiation_source 'sealed tube'
_diffrn_radiation_type MoK\a
_diffrn_radiation_wavelength 0.71073
_diffrn_reflns_av_R_equivalents 0.032
_diffrn_reflns_av_sigmaI/netI 0.023
_diffrn_reflns_limit_h_max 19
_diffrn_reflns_limit_h_min -23
_diffrn_reflns_limit_k_max 8
_diffrn_reflns_limit_k_min -8
_diffrn_reflns_limit_l_max 11
_diffrn_reflns_limit_l_min -7
_diffrn_reflns_number 6308
_diffrn_reflns_theta_full 26.37
_diffrn_reflns_theta_max 26.37
_diffrn_reflns_theta_min 2.14
_diffrn_standards_decay_% 0
_diffrn_standards_number 0
_exptl_absorpt_coefficient_mu 5.214
_exptl_absorpt_correction_T_max 0.662
_exptl_absorpt_correction_T_min 0.370
_exptl_absorpt_correction_type multi-scan
_exptl_absorpt_process_details '(SADABS; Sheldrick, 1996)'
_exptl_crystal_colour Colourless
_exptl_crystal_density_diffrn 2.595
_exptl_crystal_density_method 'not measured'
_exptl_crystal_description Plate
_exptl_crystal_F_000 920
_exptl_crystal_size_max 0.20
_exptl_crystal_size_mid 0.20
_exptl_crystal_size_min 0.08
_refine_diff_density_max 0.41
_refine_diff_density_min -0.56
_refine_ls_extinction_method none
_refine_ls_goodness_of_fit_ref 1.08
_refine_ls_hydrogen_treatment constr
_refine_ls_matrix_type full
_refine_ls_number_parameters 93
_refine_ls_number_reflns 1262
_refine_ls_number_restraints 0
_refine_ls_restrained_S_all 1.08
_refine_ls_R_factor_all 0.0275
_refine_ls_R_factor_gt 0.0194
_refine_ls_shift/su_max 0.001
_refine_ls_shift/su_mean 0.000
_refine_ls_structure_factor_coef Fsqd
_refine_ls_weighting_details 'calc w = 1/[\s^2^(Fo^2^)+(0.023P)^2^+0.24P] where P=(Fo^2^+2Fc^2^)/3'
_refine_ls_weighting_scheme calc
_refine_ls_wR_factor_gt 0.0429
_refine_ls_wR_factor_ref 0.0456
_reflns_number_gt 1042
_reflns_number_total 1262
_reflns_threshold_expression I>2\s(I)
_cod_data_source_file bm1619.cif
_cod_data_source_block I
_cod_original_sg_symbol_H-M 'P c c n '
_cod_database_code 2014311
_cod_database_fobs_code 2014311

loop_
_symmetry_equiv_pos_as_xyz
'x, y, z'
'-x+1/2, -y+1/2, z'
'x+1/2, -y, -z+1/2'
'-x, y+1/2, -z+1/2'
'-x, -y, -z'
'x-1/2, y-1/2, -z'
'-x-1/2, y, z-1/2'
'x, -y-1/2, z-1/2'

loop_
_atom_site_label
_atom_site_fract_x
_atom_site_fract_y
_atom_site_fract_z
_atom_site_U_iso_or_equiv
_atom_site_adp_type
_atom_site_calc_flag
_atom_site_refinement_flags
_atom_site_occupancy
_atom_site_disorder_assembly
_atom_site_disorder_group
_atom_site_type_symbol
Ba1 0.2500 0.2500 0.52818(2) 0.01638(9) Uani d S 1 . . Ba
Zn1 0.5000 0.5000 0.5000 0.01937(12) Uani d S 1 . . Zn
O1 0.54011(10) 0.2908(3) 0.0985(2) 0.0197(5) Uani d . 1 . . O
O2 0.54437(9) 0.4342(3) 0.3092(2) 0.0196(5) Uani d . 1 . . O
O3 0.40616(9) 0.3862(3) 0.4356(2) 0.0189(4) Uani d . 1 . . O
O4 0.32197(10) 0.3454(3) 0.2774(2) 0.0258(5) Uani d . 1 . . O
O5 0.30956(10) 0.5905(3) 0.6479(2) 0.0250(5) Uani d . 1 . . O
H5B 0.2910 0.6093 0.7286 0.037 Uiso d R 1 . . H
H5A 0.3535 0.5680 0.6479 0.037 Uiso d R 1 . . H
O6 0.31906(10) -0.1026(3) 0.4483(2) 0.0262(5) Uani d . 1 . . O
H6A 0.3598 -0.1248 0.4144 0.039 Uiso d R 1 . . H
H6B 0.3037 -0.1871 0.5071 0.039 Uiso d R 1 . . H
C1 0.51063(14) 0.3776(4) 0.1993(3) 0.0148(6) Uani d . 1 . . C
C2 0.43322(13) 0.4256(4) 0.1853(3) 0.0150(6) Uani d . 1 . . C
H2A 0.4295 0.5640 0.1643 0.018 Uiso calc R 1 . . H
H2B 0.4155 0.3560 0.1030 0.018 Uiso calc R 1 . . H
C3 0.38439(14) 0.3825(4) 0.3079(3) 0.0158(6) Uani d . 1 . . C

loop_
_atom_site_aniso_label
_atom_site_aniso_U_11
_atom_site_aniso_U_22
_atom_site_aniso_U_33
_atom_site_aniso_U_12
_atom_site_aniso_U_13
_atom_site_aniso_U_23
Ba1 0.01577(14) 0.02050(13) 0.01286(13) 0.00297(11) 0.000 0.000
Zn1 0.0121(2) 0.0321(3) 0.0138(2) -0.0028(2) -0.00031(19) -0.0055(2)
O1 0.0170(10) 0.0264(11) 0.0158(11) -0.0002(8) 0.0039(8) -0.0065(8)
O2 0.0113(10) 0.0313(12) 0.0161(11) -0.0002(8) 0.0000(8) -0.0062(9)
O3 0.0152(10) 0.0280(11) 0.0136(10) -0.0049(9) -0.0013(9) 0.0007(9)
O4 0.0126(10) 0.0461(14) 0.0187(11) -0.0096(10) -0.0007(9) 0.0006(11)
O5 0.0167(10) 0.0325(12) 0.0257(12) 0.0018(9) 0.0010(9) 0.0016(10)
O6 0.0196(11) 0.0285(12) 0.0304(13) 0.0027(10) 0.0049(10) 0.0053(10)
C1 0.0168(14) 0.0125(12) 0.0152(15) -0.0027(12) 0.0008(12) 0.0032(11)
C2 0.0131(14) 0.0186(14) 0.0135(15) -0.0015(11) -0.0005(11) 0.0000(11)
C3 0.0151(14) 0.0136(13) 0.0187(16) -0.0008(12) 0.0003(11) 0.0019(12)

loop_
_atom_type_symbol
_atom_type_description
_atom_type_scat_dispersion_real
_atom_type_scat_dispersion_imag
_atom_type_scat_source
C C 0.0033 0.0016 'International Tables Vol C Tables 4.2.6.8 and 6.1.1.4'
H H 0.0000 0.0000 'International Tables Vol C Tables 4.2.6.8 and 6.1.1.4'
Ba Ba -0.3244 2.2819 'International Tables Vol C Tables 4.2.6.8 and 6.1.1.4'
O O 0.0106 0.0060 'International Tables Vol C Tables 4.2.6.8 and 6.1.1.4'
Zn Zn 0.2839 1.4301 'International Tables Vol C Tables 4.2.6.8 and 6.1.1.4'

loop_
_geom_angle_atom_site_label_1
_geom_angle_atom_site_label_2
_geom_angle_atom_site_label_3
_geom_angle_site_symmetry_1
_geom_angle_site_symmetry_3
_geom_angle
_geom_angle_publ_flag
O1 Zn1 O2 4_655 . 88.44(7) y
O2 Zn1 O3 . . 90.88(8) y
O1 Zn1 O3 4_655 . 85.47(7) y
O4 Ba1 O4 8_566 7_656 65.72(8) y
O4 Ba1 O4 2 . 65.38(8) y
O4 Ba1 O4 8_566 . 121.51(7) y
O4 Ba1 O4 7_656 . 153.04(10) y
O4 Ba1 O5 8_566 . 70.19(6) y
O4 Ba1 O5 7_656 . 70.62(6) y
O4 Ba1 O5 . . 87.07(6) y
O4 Ba1 O5 . 2 136.32(7) y
O4 Ba1 O6 . . 75.52(6) y
O4 Ba1 O6 8_566 . 78.36(6) y
O4 Ba1 O6 . 2 78.77(6) y
O4 Ba1 O6 7_656 . 130.22(6) y
O5 Ba1 O6 . 2 65.91(6) y
O5 Ba1 O6 . . 128.26(6) y
O5 Ba1 O5 . 2 132.94(8) y
O6 Ba1 O6 2 . 149.35(9) y
O4 Ba1 O4 8_566 2 153.04(10) ?
O4 Ba1 O4 7_656 2 121.51(7) ?
O4 Ba1 O5 2 . 136.32(7) ?
O4 Ba1 O5 8_566 2 70.62(6) ?
O4 Ba1 O5 7_656 2 70.19(6) ?
O4 Ba1 O5 2 2 87.07(6) ?
O4 Ba1 O6 8_566 2 130.22(6) ?
O4 Ba1 O6 7_656 2 78.36(6) ?
O4 Ba1 O6 2 2 75.52(6) ?
O5 Ba1 O6 2 2 128.26(6) ?
O5 Ba1 O6 2 . 65.91(6) ?
O4 Ba1 O6 2 . 78.77(6) ?
C1 O1 Zn1 . 4_645 124.18(17) ?
C1 O2 Zn1 . . 125.03(17) ?
C3 O3 Zn1 . . 124.99(18) ?
Zn1 O3 Ba1 . . 146.49(9) ?
C3 O4 Ba1 . 7_655 135.00(19) ?
C3 O4 Ba1 . . 108.49(18) ?
Ba1 O4 Ba1 7_655 . 114.45(7) ?
Ba1 O5 H5B . . 108.4 ?
Ba1 O5 H5A . . 104.2 ?
H5B O5 H5A . . 115.9 ?
Ba1 O6 H6A . . 132.0 ?
Ba1 O6 H6B . . 104.2 ?
H6A O6 H6B . . 115.7 ?
O1 C1 O2 . . 122.2(3) ?
O1 C1 C2 . . 118.1(2) ?
O2 C1 C2 . . 119.6(2) ?
C3 C2 C1 . . 119.2(2) ?
C3 C2 H2A . . 107.5 ?
C1 C2 H2A . . 107.5 ?
C3 C2 H2B . . 107.5 ?
C1 C2 H2B . . 107.5 ?
H2A C2 H2B . . 107.0 ?
O4 C3 O3 . . 122.1(3) ?
O4 C3 C2 . . 116.6(2) ?
O3 C3 C2 . . 121.3(2) ?

loop_
_geom_bond_atom_site_label_1
_geom_bond_atom_site_label_2
_geom_bond_site_symmetry_2
_geom_bond_distance
_geom_bond_publ_flag
Ba1 O4 . 2.807(2) y
Ba1 O4 8_566 2.795(2) y
Ba1 O5 . 2.825(2) y
Ba1 O6 . 2.848(2) y
Zn1 O1 4_655 2.3248(18) y
Zn1 O2 . 2.0364(19) y
Zn1 O3 . 2.0391(18) y
O1 C1 . 1.252(3) ?
O2 C1 . 1.277(3) ?
O3 C3 . 1.272(3) ?
O4 C3 . 1.247(3) ?
O5 H5B . 0.85 ?
O5 H5A . 0.85 ?
O6 H6A . 0.85 ?
O6 H6B . 0.85 ?
C1 C2 . 1.514(4) ?
C2 C3 . 1.511(4) ?
C2 H2A . 0.97 ?
C2 H2B . 0.97 ?

loop_
_geom_hbond_atom_site_label_D
_geom_hbond_atom_site_label_H
_geom_hbond_atom_site_label_A
_geom_hbond_site_symmetry_A
_geom_hbond_distance_DH
_geom_hbond_distance_HA
_geom_hbond_distance_DA
_geom_hbond_angle_DHA
O5 H5A O2 5_666 0.85 1.98 2.812(3) 165
O5 H5B O6 8_566 0.85 2.14 2.836(3) 140
O6 H6A O1 4_645 0.85 1.99 2.810(3) 161
O6 H6B O5 1_545 0.85 2.02 2.825(3) 157
C2 H2A O2 4_655 0.97 2.59 3.506(3) 157
C2 H2B O3 8_565 0.97 2.29 3.217(3) 159

loop_
_geom_torsion_atom_site_label_1
_geom_torsion_atom_site_label_2
_geom_torsion_atom_site_label_3
_geom_torsion_atom_site_label_4
_geom_torsion
C2 C3 O3 Zn1 13.0(4)
C1 C2 C3 O4 -151.0(3)
C1 C2 C3 O3 29.7(4)
O2 C1 C2 C3 -49.6(4)
O1 C1 C2 C3 133.7(3)
Zn1 O2 C1 C2 22.8(3)
